data_7213442
loop_
_publ_author_name
'O&#x2019;Leary, Jane'
'Bell, Paul C.'
'Wallis, John D.'
'Schweizer, W. Bernd'

_publ_section_title
;
 Attractive and repulsive effects in the interactions between
 electron-rich and electron-deficient groups in peri-substituted
 naphthalenes
;
_journal_issue 2
_journal_name_full 'Journal of the Chemical Society, Perkin Transactions 2'
_journal_page_first 133
_journal_paper_doi 10.1039/b008226k
_journal_year 2001
_chemical_formula_sum 'C15 H10 N2 O'
_chemical_formula_weight 234.25
_chemical_name_systematic
; 
  1,1-dicyano-2-(8'-methoxynaphth-1'-yl)ethene 
;
_space_group_IT_number 14
_symmetry_cell_setting monoclinic
_symmetry_space_group_name_Hall '-P 2ybc'
_symmetry_space_group_name_H-M 'P 1 21/c 1'
_atom_sites_solution_hydrogens difmap
_atom_sites_solution_primary direct
_audit_creation_method SHELXL
_cell_angle_alpha 90.00
_cell_angle_beta 99.499(2)
_cell_angle_gamma 90.00
_cell_formula_units_Z 4
_cell_length_a 6.5046(3)
_cell_length_b 17.5411(7)
_cell_length_c 10.3306(3)
_cell_measurement_reflns_used 2612
_cell_measurement_temperature 150(2)
_cell_measurement_theta_max 27.49
_cell_measurement_theta_min 2.31
_cell_volume 1162.54(8)
_computing_cell_refinement
;
DENZO (Otwinowski and Minor, 1997) and COLLECT (Hooft, 1998)
;
_computing_data_collection
;
DENZO (Otwinowski and Minor, 1997) and  COLLECT (Hooft, 1998)
;
_computing_data_reduction
;
DENZO (Otwinowski and Minor, 1997) and COLLECT (Hooft, 1998)
;
_computing_molecular_graphics 'ORTEPIII (Johnson and Burnett, 1996)'
_computing_structure_refinement 'SHELXL-93 (Sheldrick, 1993)'
_computing_structure_solution 'SHELXS-86 (Sheldrick, 1990)'
_diffrn_ambient_temperature 150(2)
_diffrn_detector_area_resol_mean 9.091
_diffrn_measurement_device 'Enraf Nonius KappaCCD area detector'
_diffrn_measurement_method 'Phi and Omega scans to fill Ewald sphere'
_diffrn_radiation_monochromator graphite
_diffrn_radiation_source 'Enraf Nonius FR591 rotating anode'
_diffrn_radiation_type MoK\a
_diffrn_radiation_wavelength 0.71069
_diffrn_reflns_av_R_equivalents 0.0374
_diffrn_reflns_av_sigmaI/netI 0.0395
_diffrn_reflns_limit_h_max 7
_diffrn_reflns_limit_h_min -8
_diffrn_reflns_limit_k_max 22
_diffrn_reflns_limit_k_min -20
_diffrn_reflns_limit_l_max 13
_diffrn_reflns_limit_l_min -13
_diffrn_reflns_number 9104
_diffrn_reflns_theta_max 27.49
_diffrn_reflns_theta_min 2.31
_exptl_absorpt_coefficient_mu 0.086
_exptl_absorpt_correction_T_max 0.996
_exptl_absorpt_correction_T_min 0.892
_exptl_absorpt_correction_type multi-scan
_exptl_absorpt_process_details
;
using multiple and symmetry-related data measurements via the program
SORTAV (Blessing, 1995).
;
_exptl_crystal_colour yellow
_exptl_crystal_density_diffrn 1.338
_exptl_crystal_description 'thick plate'
_exptl_crystal_F_000 488
_exptl_crystal_size_max 0.3
_exptl_crystal_size_mid 0.3
_exptl_crystal_size_min 0.075
_refine_diff_density_max 0.197
_refine_diff_density_min -0.245
_refine_diff_density_rms 0.042
_refine_ls_extinction_method none
_refine_ls_goodness_of_fit_all 1.058
_refine_ls_goodness_of_fit_obs 1.114
_refine_ls_hydrogen_treatment refall
_refine_ls_matrix_type full
_refine_ls_number_parameters 203
_refine_ls_number_reflns 2441
_refine_ls_number_restraints 0
_refine_ls_restrained_S_all 1.073
_refine_ls_restrained_S_obs 1.114
_refine_ls_R_factor_all 0.0606
_refine_ls_R_factor_obs 0.0440
_refine_ls_shift/esd_max 0.077
_refine_ls_shift/esd_mean 0.009
_refine_ls_structure_factor_coef Fsqd
_refine_ls_weighting_details 'w=1/[s^2^(Fo^2^)+( 0.0693P)^2^+0.1014P] where P=(Fo^2^+2Fc^2^)/3'
_refine_ls_weighting_scheme calc
_refine_ls_wR_factor_all 0.1248
_refine_ls_wR_factor_obs 0.1135
_reflns_number_observed 2046
_reflns_number_total 2612
_reflns_observed_criterion >2sigma(I)
_cod_data_source_file b008226ksup1.cif
_cod_data_source_block bob
_cod_depositor_comments
;
The following automatic conversions were performed:

'_refine_ls_weighting_scheme' value 'calc w=1/[s^2^(Fo^2^)+(
0.0693P)^2^+0.1014P] where P=(Fo^2^+2Fc^2^)/3' was changed to 'calc'.
New tag '_refine_ls_weighting_details' was created. The value of the
new tag was set to 'w=1/[s^2^(Fo^2^)+( 0.0693P)^2^+0.1014P] where
P=(Fo^2^+2Fc^2^)/3'.

Automatic conversion script
Id: cif_fix_values 3143 2015-03-26 13:38:13Z robertas 
;
_cod_original_sg_symbol_H-M P21/c
_cod_database_code 7213442

loop_
_symmetry_equiv_pos_as_xyz
'x, y, z'
'x, -y+1/2, z+1/2'
'-x, -y, -z'
'-x, y-1/2, -z-1/2'

loop_
_atom_site_aniso_label
_atom_site_aniso_U_11
_atom_site_aniso_U_22
_atom_site_aniso_U_33
_atom_site_aniso_U_23
_atom_site_aniso_U_13
_atom_site_aniso_U_12
O1 0.0262(4) 0.0379(5) 0.0314(5) -0.0020(4) 0.0032(4) 0.0046(4)
N1 0.0473(7) 0.0458(7) 0.0323(6) -0.0039(5) -0.0030(5) 0.0011(5)
N2 0.0503(8) 0.1026(12) 0.0376(7) 0.0001(7) 0.0143(6) -0.0156(8)
C1 0.0271(6) 0.0299(7) 0.0279(6) -0.0008(5) 0.0068(5) -0.0059(5)
C2 0.0363(7) 0.0387(8) 0.0354(7) -0.0061(6) 0.0138(6) -0.0025(6)
C3 0.0474(8) 0.0425(8) 0.0288(7) -0.0100(6) 0.0122(6) -0.0094(6)
C4 0.0410(7) 0.0403(8) 0.0229(6) -0.0022(5) 0.0031(5) -0.0116(6)
C5 0.0333(6) 0.0379(8) 0.0283(6) 0.0048(5) -0.0012(5) -0.0021(5)
C6 0.0337(6) 0.0383(8) 0.0347(7) 0.0039(6) 0.0015(5) 0.0078(6)
C7 0.0350(6) 0.0330(7) 0.0275(6) 0.0001(5) 0.0061(5) 0.0052(5)
C8 0.0290(6) 0.0272(6) 0.0231(6) 0.0017(5) 0.0040(5) -0.0021(5)
C9 0.0276(6) 0.0253(6) 0.0235(6) 0.0003(5) 0.0064(5) -0.0058(5)
C10 0.0309(6) 0.0307(7) 0.0241(6) 0.0017(5) 0.0036(5) -0.0073(5)
C11 0.0295(6) 0.0261(6) 0.0269(6) -0.0023(5) 0.0030(5) 0.0015(5)
C12 0.0329(6) 0.0322(7) 0.0235(6) -0.0033(5) 0.0013(5) 0.0018(5)
C13 0.0367(6) 0.0336(7) 0.0270(6) -0.0023(5) 0.0029(5) 0.0034(5)
C14 0.0411(7) 0.0565(9) 0.0221(6) -0.0023(6) 0.0051(5) -0.0015(7)
C15 0.0290(6) 0.0358(8) 0.0492(8) -0.0014(6) 0.0079(6) 0.0041(5)

loop_
_atom_site_label
_atom_site_type_symbol
_atom_site_fract_x
_atom_site_fract_y
_atom_site_fract_z
_atom_site_U_iso_or_equiv
_atom_site_thermal_displace_type
_atom_site_occupancy
_atom_site_calc_flag
O1 O 0.44390(12) 0.32353(5) 0.19459(8) 0.0320(2) Uani 1 d
N1 N 0.4655(2) 0.43189(7) 0.65951(11) 0.0429(3) Uani 1 d
N2 N -0.1585(2) 0.35642(10) 0.50022(12) 0.0627(4) Uani 1 d
C1 C 0.3048(2) 0.32990(7) 0.08098(11) 0.0280(3) Uani 1 d
C2 C 0.3289(2) 0.29609(8) -0.03532(13) 0.0359(3) Uani 1 d
C3 C 0.1773(2) 0.30627(8) -0.14791(13) 0.0389(3) Uani 1 d
C4 C 0.0034(2) 0.34831(8) -0.14342(12) 0.0350(3) Uani 1 d
C5 C -0.2116(2) 0.42551(8) -0.01894(12) 0.0339(3) Uani 1 d
C6 C -0.2444(2) 0.45907(8) 0.09501(12) 0.0361(3) Uani 1 d
C7 C -0.0944(2) 0.45216(7) 0.20815(12) 0.0317(3) Uani 1 d
C8 C 0.0878(2) 0.41177(7) 0.20880(11) 0.0265(3) Uani 1 d
C9 C 0.1250(2) 0.37526(6) 0.09041(11) 0.0252(3) Uani 1 d
C10 C -0.0281(2) 0.38293(7) -0.02412(11) 0.0287(3) Uani 1 d
C11 C 0.2414(2) 0.41426(7) 0.32958(11) 0.0277(3) Uani 1 d
C12 C 0.1959(2) 0.40458(7) 0.45111(11) 0.0299(3) Uani 1 d
C13 C 0.3486(2) 0.41904(8) 0.56586(12) 0.0327(3) Uani 1 d
C14 C -0.0033(2) 0.37827(8) 0.47666(12) 0.0399(3) Uani 1 d
C15 C 0.6188(2) 0.27369(8) 0.1949(2) 0.0378(3) Uani 1 d
H2 H 0.4517(25) 0.2659(9) -0.0387(16) 0.053(4) Uiso 1 d
H3 H 0.1960(24) 0.2817(10) -0.2278(16) 0.051(4) Uiso 1 d
H4 H -0.1032(22) 0.3563(8) -0.2204(15) 0.039(4) Uiso 1 d
H5 H -0.3175(24) 0.4302(9) -0.0994(16) 0.045(4) Uiso 1 d
H6 H -0.3680(26) 0.4896(9) 0.1040(16) 0.052(4) Uiso 1 d
H7 H -0.1114(22) 0.4796(9) 0.2909(15) 0.044(4) Uiso 1 d
H11 H 0.3825(22) 0.4272(8) 0.3249(13) 0.033(3) Uiso 1 d
H15A H 0.5679(26) 0.2192(10) 0.1720(16) 0.055(4) Uiso 1 d
H15B H 0.7101(25) 0.2939(9) 0.1346(15) 0.046(4) Uiso 1 d
H15C H 0.7008(24) 0.2763(9) 0.2878(17) 0.048(4) Uiso 1 d

loop_
_atom_type_symbol
_atom_type_description
_atom_type_scat_dispersion_real
_atom_type_scat_dispersion_imag
_atom_type_scat_source
C C 0.0033 0.0016 'International Tables Vol C Tables 4.2.6.8 and 6.1.1.4'
H H 0.0000 0.0000 'International Tables Vol C Tables 4.2.6.8 and 6.1.1.4'
N N 0.0061 0.0033 'International Tables Vol C Tables 4.2.6.8 and 6.1.1.4'
O O 0.0106 0.0060 'International Tables Vol C Tables 4.2.6.8 and 6.1.1.4'

loop_
_geom_angle_atom_site_label_1
_geom_angle_atom_site_label_2
_geom_angle_atom_site_label_3
_geom_angle
C1 O1 C15 117.72(10)
C1 O1 C11 95.06(7)
C15 O1 C11 147.16(8)
O1 C1 C2 124.26(11)
O1 C1 C9 114.88(9)
C2 C1 C9 120.87(11)
C1 C2 C3 120.21(12)
C4 C3 C2 121.01(12)
C3 C4 C10 120.18(12)
C6 C5 C10 120.85(12)
C5 C6 C7 119.79(12)
C8 C7 C6 121.92(11)
C7 C8 C9 119.36(11)
C7 C8 C11 116.97(10)
C9 C8 C11 123.46(10)
C10 C9 C1 117.65(10)
C10 C9 C8 118.23(10)
C1 C9 C8 124.10(10)
C5 C10 C4 120.11(11)
C5 C10 C9 119.83(11)
C4 C10 C9 120.05(11)
C12 C11 C8 124.45(11)
C12 C11 O1 128.95(9)
C8 C11 O1 81.97(7)
C11 C12 C13 121.18(11)
C11 C12 C14 123.64(11)
C13 C12 C14 115.17(10)
N1 C13 C12 177.66(13)
N2 C14 C12 178.01(15)

loop_
_geom_bond_atom_site_label_1
_geom_bond_atom_site_label_2
_geom_bond_distance
O1 C1 1.3632(14)
O1 C15 1.4345(15)
O1 C11 2.6112(14)
N1 C13 1.150(2)
N2 C14 1.143(2)
C1 C2 1.372(2)
C1 C9 1.431(2)
C2 C3 1.407(2)
C3 C4 1.358(2)
C4 C10 1.419(2)
C5 C6 1.364(2)
C5 C10 1.417(2)
C6 C7 1.399(2)
C7 C8 1.379(2)
C8 C9 1.436(2)
C8 C11 1.465(2)
C9 C10 1.422(2)
C11 C12 1.347(2)
C12 C13 1.438(2)
C12 C14 1.440(2)
